data_7012413
loop_
_publ_author_name
'Caltagirone, Claudia'
'Bencini, Andrea'
'Demartin, Francesco'
'Devillanova, Francesco A.'
'Garau, Alessandra'
'Isaia, Francesco'
'Lippolis, Vito'
'Mariani, Palma'
'Papke, Ulrich'
'Tei, Lorenzo'
'Verani, Gaetano'

_publ_section_title
;
 Redox chemosensors: coordination chemistry towards CuII, ZnII, CdII,
 HgII, and PbII of 1-aza-4,10-dithia-7-oxacyclododecane ([12]aneNS2O)
 and its N-ferrocenylmethyl derivativeElectronic supplementary
 information (ESI) available: synthetic details including analytical
 and spectroscopic data for the isolated complexes. Ortep views of the
 coordination sphere around the metal centres in 1, 2 and 5. See
 http://www.rsc.org/suppdata/dt/b2/b210806m/
;
_journal_issue 5
_journal_name_full 'Dalton Transactions'
_journal_page_first 901
_journal_paper_doi 10.1039/b210806m
_journal_year 2003
_chemical_formula_moiety 'C10 H20 Hg N2 O S2 2+, 2 (ClO4 1-)'
_chemical_formula_sum 'C10 H20 Cl2 Hg N2 O9 S2'
_chemical_formula_weight 647.89
_chemical_name_systematic
; 
? 
;
_space_group_IT_number 61
_symmetry_cell_setting orthorhombic
_symmetry_Int_Tables_number 61
_symmetry_space_group_name_Hall '-P 2ac 2ab'
_symmetry_space_group_name_H-M 'P b c a'
_atom_sites_solution_hydrogens geom
_atom_sites_solution_primary direct
_atom_sites_solution_secondary difmap
_audit_creation_method SHELXL-97
_cell_angle_alpha 90.00
_cell_angle_beta 90.00
_cell_angle_gamma 90.00
_cell_formula_units_Z 8
_cell_length_a 7.940(3)
_cell_length_b 15.503(2)
_cell_length_c 31.611(4)
_cell_measurement_reflns_used 25
_cell_measurement_temperature 293(2)
_cell_measurement_theta_max 16.7
_cell_measurement_theta_min 9.4
_cell_volume 3891.1(16)
_computing_structure_refinement 'SHELXL-97 (Sheldrick, 1997)'
_computing_structure_solution 'SHELXS-97 (Sheldrick, 1990)'
_diffrn_ambient_temperature 293(2)
_diffrn_measured_fraction_theta_full 0.987
_diffrn_measured_fraction_theta_max 0.987
_diffrn_measurement_device_type 'CAD4 diffractometer'
_diffrn_measurement_method omega
_diffrn_radiation_monochromator graphite
_diffrn_radiation_source 'fine-focus sealed tube'
_diffrn_radiation_type MoK\a
_diffrn_radiation_wavelength 0.71073
_diffrn_reflns_av_R_equivalents 0.0000
_diffrn_reflns_av_sigmaI/netI 0.1063
_diffrn_reflns_limit_h_max 9
_diffrn_reflns_limit_h_min 0
_diffrn_reflns_limit_k_max 18
_diffrn_reflns_limit_k_min 0
_diffrn_reflns_limit_l_max 36
_diffrn_reflns_limit_l_min 0
_diffrn_reflns_number 3373
_diffrn_reflns_theta_full 24.96
_diffrn_reflns_theta_max 24.96
_diffrn_reflns_theta_min 3.16
_diffrn_standards_interval_count 200
_diffrn_standards_number 3
_exptl_absorpt_coefficient_mu 8.446
_exptl_absorpt_correction_T_max 1.00
_exptl_absorpt_correction_T_min 0.93
_exptl_absorpt_correction_type psi-scan
_exptl_crystal_colour colourless
_exptl_crystal_density_diffrn 2.212
_exptl_crystal_density_method 'not measured'
_exptl_crystal_description prism
_exptl_crystal_F_000 2496
_exptl_crystal_size_max 0.14
_exptl_crystal_size_mid 0.09
_exptl_crystal_size_min 0.08
_refine_diff_density_max 0.803
_refine_diff_density_min -1.943
_refine_diff_density_rms 0.169
_refine_ls_extinction_method none
_refine_ls_goodness_of_fit_ref 0.968
_refine_ls_hydrogen_treatment 'riding model'
_refine_ls_matrix_type full
_refine_ls_number_parameters 255
_refine_ls_number_reflns 3368
_refine_ls_number_restraints 0
_refine_ls_restrained_S_all 0.968
_refine_ls_R_factor_all 0.1542
_refine_ls_R_factor_gt 0.0415
_refine_ls_shift/su_max 1.529
_refine_ls_shift/su_mean 0.019
_refine_ls_structure_factor_coef Fsqd
_refine_ls_weighting_details 'calc w=1/[\s^2^(Fo^2^)+(0.0700P)^2^+0.0000P] where P=(Fo^2^+2Fc^2^)/3'
_refine_ls_weighting_scheme calc
_refine_ls_wR_factor_gt 0.0982
_refine_ls_wR_factor_ref 0.1246
_reflns_number_gt 1687
_reflns_number_total 3368
_reflns_threshold_expression >2sigma(I)
_cod_data_source_file b210806m.txt
_cod_data_source_block da148
_cod_depositor_comments
;
The following automatic conversions were performed:

'_exptl_absorpt_correction_type' tag value 'psi-scans' was replaced
with 'psi-scan' value.

Automatic conversion script
Id: cif_fix_values 1646 2011-03-28 12:23:43Z adriana 
;
_cod_original_sg_symbol_H-M Pbca
_cod_database_code 7012413

loop_
_symmetry_equiv_pos_as_xyz
'x, y, z'
'x+1/2, -y+1/2, -z'
'-x, y+1/2, -z+1/2'
'-x+1/2, -y, z+1/2'
'-x, -y, -z'
'-x-1/2, y-1/2, z'
'x, -y-1/2, z-1/2'
'x-1/2, y, -z-1/2'

loop_
_atom_site_label
_atom_site_type_symbol
_atom_site_fract_x
_atom_site_fract_y
_atom_site_fract_z
_atom_site_U_iso_or_equiv
_atom_site_adp_type
_atom_site_occupancy
_atom_site_symmetry_multiplicity
_atom_site_calc_flag
_atom_site_refinement_flags
_atom_site_disorder_assembly
_atom_site_disorder_group
Hg Hg 0.15051(6) 0.26531(3) 0.116923(17) 0.0518(2) Uani 1 1 d . . .
N1 N 0.361(2) 0.3473(8) 0.0809(4) 0.077(5) Uani 1 1 d . . .
H H 0.363(12) 0.325(5) 0.065(3) 0.00(2) Uiso 1 1 d . . .
S4 S 0.0152(4) 0.4136(2) 0.12466(12) 0.0681(10) Uani 1 1 d . . .
S10 S 0.4088(5) 0.1957(2) 0.14831(15) 0.0736(11) Uani 1 1 d . . .
O7 O 0.1444(16) 0.3039(7) 0.2018(3) 0.095(3) Uani 1 1 d . . .
C2 C 0.289(4) 0.4328(10) 0.0746(8) 0.173(14) Uani 1 1 d . . .
H2A H 0.3849 0.4715 0.0720 0.27(14) Uiso 1 1 calc R . .
H2B H 0.2365 0.4312 0.0469 2(2) Uiso 1 1 calc R . .
C3 C 0.184(2) 0.4718(11) 0.0989(10) 0.125(8) Uani 1 1 d . . .
H3A H 0.1325 0.5173 0.0823 2(2) Uiso 1 1 calc R . .
H3B H 0.2492 0.4997 0.1209 0.14(9) Uiso 1 1 calc R . .
C5 C 0.039(3) 0.4331(13) 0.1833(6) 0.145(10) Uani 1 1 d . . .
H5A H 0.0551 0.4946 0.1872 0.08(4) Uiso 1 1 calc R . .
H5B H -0.0671 0.4183 0.1965 0.18(11) Uiso 1 1 calc R . .
C6 C 0.166(4) 0.3914(12) 0.2064(7) 0.126(8) Uani 1 1 d . . .
H6A H 0.2764 0.4084 0.1959 0.5(4) Uiso 1 1 calc R . .
H6B H 0.1591 0.4072 0.2361 2(3) Uiso 1 1 calc R . .
C8 C 0.289(2) 0.256(2) 0.2207(6) 0.135(9) Uani 1 1 d . . .
H8A H 0.3231 0.2882 0.2457 0.23(13) Uiso 1 1 calc R . .
H8B H 0.2454 0.2014 0.2305 0.3(2) Uiso 1 1 calc R . .
C9 C 0.429(3) 0.2392(17) 0.1989(7) 0.131(8) Uani 1 1 d . . .
H9A H 0.4963 0.1996 0.2156 0.07(4) Uiso 1 1 calc R . .
H9B H 0.4925 0.2924 0.1965 0.9(9) Uiso 1 1 calc R . .
C11 C 0.556(2) 0.2669(13) 0.1222(12) 0.185(16) Uani 1 1 d . . .
H11A H 0.6376 0.2834 0.1435 0.4(2) Uiso 1 1 calc R . .
H11B H 0.6159 0.2316 0.1018 0.23(15) Uiso 1 1 calc R . .
C12 C 0.516(3) 0.338(2) 0.1023(6) 0.142(11) Uani 1 1 d . . .
H12A H 0.6041 0.3482 0.0817 0.16(8) Uiso 1 1 calc R . .
H12B H 0.5224 0.3841 0.1229 0.19(12) Uiso 1 1 calc R . .
Cl1 Cl 0.2727(4) 0.15605(18) 0.00287(10) 0.0488(7) Uani 1 1 d . . .
Cl2 Cl -0.0910(5) 0.0634(2) 0.19039(13) 0.0711(10) Uani 1 1 d . . .
O11 O 0.3916(14) 0.1295(8) -0.0270(4) 0.112(4) Uani 1 1 d . . .
O12 O 0.3403(13) 0.1481(7) 0.0447(3) 0.089(3) Uani 1 1 d . . .
O13 O 0.1222(11) 0.1049(6) -0.0016(3) 0.078(3) Uani 1 1 d . . .
O14 O 0.2352(16) 0.2441(6) -0.0029(4) 0.096(3) Uani 1 1 d . . .
O21 O -0.123(2) -0.0169(14) 0.1784(8) 0.283(15) Uani 1 1 d . . .
O22 O -0.081(3) 0.0654(12) 0.2329(4) 0.217(9) Uani 1 1 d . . .
O23 O 0.0682(14) 0.0857(8) 0.1715(4) 0.118(4) Uani 1 1 d . . .
O24 O -0.206(2) 0.1163(16) 0.1785(8) 0.287(15) Uani 1 1 d . . .
N1S N -0.0372(13) 0.1818(6) 0.0872(3) 0.055(3) Uani 1 1 d . . .
C1S C -0.2420(18) 0.0724(7) 0.0519(4) 0.066(4) Uani 1 1 d . . .
C2S C -0.1249(15) 0.1337(7) 0.0725(4) 0.048(3) Uani 1 1 d . . .

loop_
_atom_site_aniso_label
_atom_site_aniso_U_11
_atom_site_aniso_U_22
_atom_site_aniso_U_33
_atom_site_aniso_U_23
_atom_site_aniso_U_13
_atom_site_aniso_U_12
Hg 0.0446(3) 0.0470(3) 0.0638(3) -0.0087(3) -0.0036(3) -0.0106(2)
N1 0.107(11) 0.064(8) 0.061(9) -0.034(7) 0.027(9) -0.030(8)
S4 0.057(2) 0.065(2) 0.083(3) -0.004(2) -0.0138(19) 0.0181(17)
S10 0.065(2) 0.0440(17) 0.112(3) -0.001(2) -0.025(2) 0.0061(16)
O7 0.138(10) 0.070(6) 0.077(7) 0.006(6) 0.002(7) 0.011(7)
C2 0.24(3) 0.034(9) 0.24(3) 0.005(12) 0.19(2) 0.012(13)
C3 0.100(15) 0.057(10) 0.22(2) 0.028(14) 0.001(17) 0.014(10)
C5 0.14(2) 0.143(16) 0.147(18) -0.130(15) -0.087(16) 0.100(15)
C6 0.21(3) 0.079(12) 0.091(14) -0.013(10) -0.045(15) 0.040(14)
C8 0.061(11) 0.28(3) 0.060(11) 0.038(18) -0.019(10) -0.010(17)
C9 0.117(17) 0.17(2) 0.108(16) 0.005(15) -0.046(15) 0.063(16)
C11 0.036(9) 0.092(13) 0.43(5) 0.12(2) -0.003(18) 0.008(9)
C12 0.102(16) 0.28(3) 0.048(11) 0.045(16) -0.033(11) -0.108(19)
Cl1 0.0552(18) 0.0415(16) 0.0498(19) -0.0059(14) -0.0022(17) 0.0005(14)
Cl2 0.062(2) 0.079(2) 0.073(3) -0.009(2) 0.0083(19) 0.0087(19)
O11 0.076(8) 0.144(10) 0.115(10) -0.058(8) 0.036(7) -0.017(7)
O12 0.101(8) 0.106(8) 0.061(7) 0.004(6) -0.030(6) -0.013(6)
O13 0.071(6) 0.082(6) 0.081(7) -0.024(5) 0.004(6) -0.019(5)
O14 0.117(9) 0.063(6) 0.110(8) 0.019(6) 0.007(8) 0.018(6)
O21 0.182(17) 0.24(2) 0.43(3) -0.24(2) 0.17(2) -0.125(16)
O22 0.37(3) 0.207(16) 0.071(10) 0.012(11) 0.026(14) 0.004(19)
O23 0.069(8) 0.126(10) 0.160(12) 0.013(9) 0.024(8) -0.003(7)
O24 0.159(16) 0.39(3) 0.31(2) 0.21(2) 0.107(16) 0.203(19)
N1S 0.052(7) 0.053(6) 0.059(7) 0.004(5) -0.005(6) -0.019(6)
C1S 0.064(8) 0.043(7) 0.092(10) -0.020(7) -0.011(8) -0.024(6)
C2S 0.043(7) 0.041(6) 0.060(8) 0.003(6) 0.008(7) -0.002(6)

loop_
_atom_type_symbol
_atom_type_description
_atom_type_scat_dispersion_real
_atom_type_scat_dispersion_imag
_atom_type_scat_source
Hg Hg -2.3894 9.2266 'International Tables Vol C Tables 4.2.6.8 and 6.1.1.4'
Cl Cl 0.1484 0.1585 'International Tables Vol C Tables 4.2.6.8 and 6.1.1.4'
S S 0.1246 0.1234 'International Tables Vol C Tables 4.2.6.8 and 6.1.1.4'
O O 0.0106 0.0060 'International Tables Vol C Tables 4.2.6.8 and 6.1.1.4'
N N 0.0061 0.0033 'International Tables Vol C Tables 4.2.6.8 and 6.1.1.4'
C C 0.0033 0.0016 'International Tables Vol C Tables 4.2.6.8 and 6.1.1.4'
H H 0.0000 0.0000 'International Tables Vol C Tables 4.2.6.8 and 6.1.1.4'

loop_
_geom_angle_atom_site_label_1
_geom_angle_atom_site_label_2
_geom_angle_atom_site_label_3
_geom_angle
_geom_angle_site_symmetry_1
_geom_angle_site_symmetry_3
_geom_angle_publ_flag
N1S Hg N1 125.9(4) . . ?
N1S Hg S10 118.0(3) . . ?
N1 Hg S10 81.2(4) . . ?
N1S Hg S4 106.7(3) . . ?
N1 Hg S4 82.0(4) . . ?
S10 Hg S4 133.72(12) . . ?
N1S Hg O7 122.4(4) . . ?
N1 Hg O7 111.2(4) . . ?
S10 Hg O7 73.9(3) . . ?
S4 Hg O7 72.7(2) . . ?
C12 N1 C2 120(2) . . ?
C12 N1 Hg 108.9(11) . . ?
C2 N1 Hg 106.1(12) . . ?
C3 S4 C5 106.7(13) . . ?
C3 S4 Hg 95.4(6) . . ?
C5 S4 Hg 101.3(5) . . ?
C9 S10 C11 97.1(16) . . ?
C9 S10 Hg 105.7(7) . . ?
C11 S10 Hg 94.8(7) . . ?
C6 O7 C8 110.3(18) . . ?
C6 O7 Hg 108.5(11) . . ?
C8 O7 Hg 105.7(11) . . ?
C3 C2 N1 126.8(18) . . ?
C2 C3 S4 121.1(15) . . ?
C6 C5 S4 120.7(14) . . ?
O7 C6 C5 108(2) . . ?
C9 C8 O7 122.2(18) . . ?
C8 C9 S10 118.3(18) . . ?
C12 C11 S10 125.3(16) . . ?
C11 C12 N1 122(2) . . ?
O11 Cl1 O14 109.9(7) . . ?
O11 Cl1 O12 110.2(7) . . ?
O14 Cl1 O12 106.4(7) . . ?
O11 Cl1 O13 109.4(6) . . ?
O14 Cl1 O13 110.2(7) . . ?
O12 Cl1 O13 110.7(6) . . ?
O24 Cl2 O21 112.4(18) . . ?
O24 Cl2 O22 108.6(15) . . ?
O21 Cl2 O22 108.5(15) . . ?
O24 Cl2 O23 110.5(10) . . ?
O21 Cl2 O23 105.9(9) . . ?
O22 Cl2 O23 110.9(13) . . ?
C2S N1S Hg 174.5(10) . . ?
N1S C2S C1S 177.9(14) . . ?

loop_
_geom_bond_atom_site_label_1
_geom_bond_atom_site_label_2
_geom_bond_distance
_geom_bond_site_symmetry_2
_geom_bond_publ_flag
Hg N1S 2.187(10) . ?
Hg N1 2.389(13) . ?
Hg S10 2.521(4) . ?
Hg S4 2.550(3) . ?
Hg O7 2.748(10) . ?
N1 C12 1.41(2) . ?
N1 C2 1.46(2) . ?
S4 C3 1.809(19) . ?
S4 C5 1.888(17) . ?
S10 C9 1.74(2) . ?
S10 C11 1.81(2) . ?
O7 C6 1.38(2) . ?
O7 C8 1.49(2) . ?
C2 C3 1.29(2) . ?
C5 C6 1.40(2) . ?
C8 C9 1.33(2) . ?
C11 C12 1.30(2) . ?
Cl1 O11 1.398(10) . ?
Cl1 O14 1.410(9) . ?
Cl1 O12 1.433(9) . ?
Cl1 O13 1.441(9) . ?
Cl2 O24 1.285(13) . ?
Cl2 O21 1.324(16) . ?
Cl2 O22 1.348(14) . ?
Cl2 O23 1.440(11) . ?
N1S C2S 1.121(13) . ?
C1S C2S 1.480(17) . ?
